data_1546907
loop_
_publ_author_name
'Kundu, Subrata'
'Sinhababu, Soumen'
'Dutta, Sayan'
'Mondal, Totan'
'Koley, Debasis'
'Dittrich, Birger'
'Schwederski, Brigitte'
'Kaim, Wolfgang'
'St\"uckl, A. Claudia'
'Roesky, Herbert W.'

_publ_section_title
;
 Synthesis and characterization of Lewis base stabilized mono- and
 di-organo aluminum radicals
;
_journal_issue 76
_journal_name_full 'Chemical Communications'
_journal_page_first 10516
_journal_page_last 10519
_journal_paper_doi 10.1039/C7CC06358J
_journal_volume 53
_journal_year 2017
_chemical_formula_moiety 'C42 H67 Al Cl N2'
_chemical_formula_sum 'C42 H67 Al Cl N2'
_chemical_formula_weight 662.40
_chemical_properties_physical Air-sensitive,Moisture-sensitive,Heat-sensitive,Oxygen-sensitive
_space_group_crystal_system monoclinic
_space_group_IT_number 14
_space_group_name_Hall '-P 2yn'
_space_group_name_H-M_alt 'P 1 21/n 1'
_symmetry_space_group_name_Hall '-P 2yn'
_symmetry_space_group_name_H-M 'P 1 21/n 1'
_atom_sites_solution_hydrogens geom
_audit_creation_method SHELXL-2017/1
_audit_update_record
;
2017-08-01 deposited with the CCDC.
2017-08-29 downloaded from the CCDC.
;
_cell_angle_alpha 90
_cell_angle_beta 114.140(10)
_cell_angle_gamma 90
_cell_formula_units_Z 4
_cell_length_a 14.410(2)
_cell_length_b 17.145(3)
_cell_length_c 17.2175(5)
_cell_measurement_reflns_used 1302
_cell_measurement_temperature 100(2)
_cell_measurement_theta_max 23.0
_cell_measurement_theta_min 1.4
_cell_volume 3881.8(9)
_computing_cell_refinement 'XDS (Kabsch, 2010)'
_computing_data_collection 'XDS (Kabsch, 2010)'
_computing_molecular_graphics 'SHELXLE (Huebschle, 2011)'
_computing_publication_material 'enCIFer 1.5.1, CCDC, 2015'
_computing_structure_refinement 'SHELXL-2017/1 (Sheldrick, 2017)'
_computing_structure_solution 'SHELXS-97 (Sheldrick, 2008)'
_diffrn_ambient_temperature 100(2)
_diffrn_measured_fraction_theta_full 0.930
_diffrn_measured_fraction_theta_max 0.918
_diffrn_measurement_device_type 'Microdiffractometer at the SLS'
_diffrn_measurement_method '\f scans'
_diffrn_radiation_type synchrotron
_diffrn_radiation_wavelength 0.6358
_diffrn_reflns_av_R_equivalents 0.0627
_diffrn_reflns_av_unetI/netI 0.0330
_diffrn_reflns_Laue_measured_fraction_full 0.930
_diffrn_reflns_Laue_measured_fraction_max 0.918
_diffrn_reflns_limit_h_max 18
_diffrn_reflns_limit_h_min -18
_diffrn_reflns_limit_k_max 21
_diffrn_reflns_limit_k_min -21
_diffrn_reflns_limit_l_max 21
_diffrn_reflns_limit_l_min -21
_diffrn_reflns_number 63363
_diffrn_reflns_point_group_measured_fraction_full 0.930
_diffrn_reflns_point_group_measured_fraction_max 0.918
_diffrn_reflns_theta_full 22.425
_diffrn_reflns_theta_max 23.408
_diffrn_reflns_theta_min 1.396
_diffrn_source 'monochromated X-rays beamline X10SA@SLS'
_exptl_absorpt_coefficient_mu 0.114
_exptl_absorpt_correction_T_max 0.7449
_exptl_absorpt_correction_T_min 0.7074
_exptl_absorpt_correction_type multi-scan
_exptl_absorpt_process_details
;
 SADABS 2016/2: Krause, L., Herbst-Irmer, R., Sheldrick G.M. & Stalke D.,
 J. Appl. Cryst. 48 (2015) 3-10
;
_exptl_crystal_colour red
_exptl_crystal_density_diffrn 1.133
_exptl_crystal_description needle
_exptl_crystal_F_000 1452
_exptl_crystal_size_max 0.061
_exptl_crystal_size_mid 0.032
_exptl_crystal_size_min 0.031
_refine_diff_density_max 0.472
_refine_diff_density_min -0.338
_refine_diff_density_rms 0.059
_refine_ls_extinction_method none
_refine_ls_goodness_of_fit_ref 1.055
_refine_ls_hydrogen_treatment constr
_refine_ls_matrix_type full
_refine_ls_number_parameters 432
_refine_ls_number_reflns 7291
_refine_ls_number_restraints 0
_refine_ls_restrained_S_all 1.055
_refine_ls_R_factor_all 0.0423
_refine_ls_R_factor_gt 0.0413
_refine_ls_shift/su_max 0.000
_refine_ls_shift/su_mean 0.000
_refine_ls_structure_factor_coef Fsqd
_refine_ls_weighting_details 'w=1/[\s^2^(Fo^2^)+(0.0647P)^2^+1.6437P] where P=(Fo^2^+2Fc^2^)/3'
_refine_ls_weighting_scheme calc
_refine_ls_wR_factor_gt 0.1121
_refine_ls_wR_factor_ref 0.1133
_reflns_Friedel_coverage 0.000
_reflns_number_gt 6995
_reflns_number_total 7291
_reflns_threshold_expression 'I > 2\s(I)'
_cod_data_source_file c7cc06358j2.cif
_cod_data_source_block skr197
_cod_original_cell_volume 3881.9(8)
_cod_database_code 1546907
_shelx_shelxl_version_number 2017/1
_shelx_space_group_comment
;
The symmetry employed for this shelxl refinement is uniquely defined
by the following loop, which should always be used as a source of
symmetry information in preference to the above space-group names.
They are only intended as comments.
;

loop_
_space_group_symop_operation_xyz
'x, y, z'
'-x+1/2, y+1/2, -z+1/2'
'-x, -y, -z'
'x-1/2, -y-1/2, z-1/2'

loop_
_atom_site_label
_atom_site_type_symbol
_atom_site_fract_x
_atom_site_fract_y
_atom_site_fract_z
_atom_site_U_iso_or_equiv
_atom_site_adp_type
_atom_site_occupancy
_atom_site_site_symmetry_order
_atom_site_calc_flag
_atom_site_refinement_flags_posn
_atom_site_refinement_flags_adp
Cl1 Cl 0.48591(2) 0.32518(2) 0.53924(2) 0.01878(10) Uani 1 1 d . .
Al1 Al 0.34395(3) 0.25863(2) 0.47926(2) 0.01390(10) Uani 1 1 d . .
N1 N 0.41416(8) 0.22186(6) 0.32999(7) 0.0144(2) Uani 1 1 d . .
N2 N 0.14379(8) 0.30679(6) 0.48571(7) 0.0143(2) Uani 1 1 d . .
C1 C 0.34646(9) 0.21681(7) 0.36236(8) 0.0146(2) Uani 1 1 d . .
C2 C 0.25977(10) 0.16450(7) 0.30296(9) 0.0176(3) Uani 1 1 d . .
C3 C 0.27400(10) 0.16419(8) 0.21912(9) 0.0205(3) Uani 1 1 d . .
H3A H 0.255311 0.112744 0.190862 0.025 Uiso 1 1 calc R U
H3B H 0.230883 0.204645 0.179894 0.025 Uiso 1 1 calc R U
C4 C 0.38644(10) 0.18136(7) 0.24323(9) 0.0193(3) Uani 1 1 d . .
C5 C 0.27581(11) 0.08218(8) 0.34278(10) 0.0244(3) Uani 1 1 d . .
H5A H 0.227776 0.045727 0.302334 0.037 Uiso 1 1 calc R U
H5B H 0.264280 0.083650 0.395052 0.037 Uiso 1 1 calc R U
H5C H 0.345536 0.064932 0.356227 0.037 Uiso 1 1 calc R U
C6 C 0.15390(10) 0.19293(9) 0.28943(10) 0.0253(3) Uani 1 1 d . .
H6A H 0.102738 0.156369 0.252233 0.038 Uiso 1 1 calc R U
H6B H 0.142030 0.244665 0.262918 0.038 Uiso 1 1 calc R U
H6C H 0.148926 0.196025 0.344433 0.038 Uiso 1 1 calc R U
C7 C 0.40135(11) 0.23538(9) 0.17913(9) 0.0252(3) Uani 1 1 d . .
H7A H 0.380009 0.208655 0.124224 0.038 Uiso 1 1 calc R U
H7B H 0.473302 0.249697 0.199655 0.038 Uiso 1 1 calc R U
H7C H 0.360352 0.282564 0.172240 0.038 Uiso 1 1 calc R U
C8 C 0.45199(11) 0.10915(8) 0.25239(10) 0.0259(3) Uani 1 1 d . .
H8A H 0.431072 0.083446 0.196972 0.039 Uiso 1 1 calc R U
H8B H 0.443436 0.073023 0.293087 0.039 Uiso 1 1 calc R U
H8C H 0.523557 0.124607 0.273012 0.039 Uiso 1 1 calc R U
C9 C 0.51611(9) 0.25614(7) 0.37105(8) 0.0152(3) Uani 1 1 d . .
C10 C 0.59629(10) 0.20947(7) 0.42646(9) 0.0178(3) Uani 1 1 d . .
C11 C 0.69400(10) 0.24127(8) 0.45844(10) 0.0223(3) Uani 1 1 d . .
H11 H 0.749574 0.210621 0.495114 0.027 Uiso 1 1 calc R U
C12 C 0.71205(10) 0.31589(8) 0.43828(10) 0.0235(3) Uani 1 1 d . .
H12 H 0.779410 0.335887 0.460185 0.028 Uiso 1 1 calc R U
C13 C 0.63177(10) 0.36145(8) 0.38610(9) 0.0199(3) Uani 1 1 d . .
H13 H 0.644533 0.413328 0.373733 0.024 Uiso 1 1 calc R U
C14 C 0.53241(10) 0.33312(7) 0.35112(8) 0.0160(3) Uani 1 1 d . .
C15 C 0.58486(10) 0.12929(8) 0.45955(10) 0.0231(3) Uani 1 1 d . .
H15 H 0.512082 0.113006 0.430089 0.028 Uiso 1 1 calc R U
C16 C 0.65128(12) 0.06693(9) 0.44241(12) 0.0328(4) Uani 1 1 d . .
H16A H 0.636507 0.015670 0.459874 0.049 Uiso 1 1 calc R U
H16B H 0.723259 0.079461 0.474934 0.049 Uiso 1 1 calc R U
H16C H 0.636303 0.066014 0.381536 0.049 Uiso 1 1 calc R U
C17 C 0.61254(11) 0.13269(9) 0.55558(10) 0.0285(3) Uani 1 1 d . .
H17A H 0.594148 0.083270 0.574188 0.043 Uiso 1 1 calc R U
H17B H 0.575327 0.175486 0.567659 0.043 Uiso 1 1 calc R U
H17C H 0.685822 0.141495 0.586192 0.043 Uiso 1 1 calc R U
C18 C 0.44875(10) 0.39047(7) 0.30018(9) 0.0178(3) Uani 1 1 d . .
H18 H 0.381663 0.363254 0.280950 0.021 Uiso 1 1 calc R U
C19 C 0.46071(11) 0.42307(8) 0.22157(9) 0.0228(3) Uani 1 1 d . .
H19A H 0.462506 0.379863 0.184952 0.034 Uiso 1 1 calc R U
H19B H 0.524158 0.452857 0.239797 0.034 Uiso 1 1 calc R U
H19C H 0.403104 0.457280 0.189873 0.034 Uiso 1 1 calc R U
C20 C 0.44941(11) 0.45889(8) 0.35813(10) 0.0230(3) Uani 1 1 d . .
H20A H 0.450614 0.438586 0.411743 0.034 Uiso 1 1 calc R U
H20B H 0.388172 0.490583 0.329675 0.034 Uiso 1 1 calc R U
H20C H 0.509856 0.491096 0.369909 0.034 Uiso 1 1 calc R U
C21 C 0.22665(9) 0.32703(7) 0.46578(8) 0.0146(2) Uani 1 1 d . .
C22 C 0.20332(10) 0.40759(7) 0.42256(9) 0.0170(3) Uani 1 1 d . .
C23 C 0.10237(10) 0.43266(7) 0.42698(9) 0.0204(3) Uani 1 1 d . .
H23A H 0.115774 0.470608 0.473682 0.025 Uiso 1 1 calc R U
H23B H 0.056769 0.457354 0.372786 0.025 Uiso 1 1 calc R U
C24 C 0.05318(10) 0.35862(7) 0.44318(9) 0.0175(3) Uani 1 1 d . .
C25 C 0.19306(10) 0.40451(8) 0.32996(9) 0.0212(3) Uani 1 1 d . .
H25A H 0.185711 0.457583 0.307064 0.032 Uiso 1 1 calc R U
H25B H 0.133028 0.373690 0.295443 0.032 Uiso 1 1 calc R U
H25C H 0.253928 0.380311 0.328479 0.032 Uiso 1 1 calc R U
C26 C 0.28618(10) 0.46767(7) 0.47141(9) 0.0217(3) Uani 1 1 d . .
H26A H 0.267925 0.518516 0.443212 0.032 Uiso 1 1 calc R U
H26B H 0.351454 0.450634 0.472159 0.032 Uiso 1 1 calc R U
H26C H 0.291864 0.472088 0.529940 0.032 Uiso 1 1 calc R U
C27 C -0.00315(10) 0.37577(8) 0.49981(10) 0.0223(3) Uani 1 1 d . .
H27A H -0.061596 0.409584 0.469159 0.034 Uiso 1 1 calc R U
H27B H 0.042958 0.401970 0.551908 0.034 Uiso 1 1 calc R U
H27C H -0.026887 0.326723 0.514625 0.034 Uiso 1 1 calc R U
C28 C -0.02153(10) 0.32379(8) 0.35932(9) 0.0221(3) Uani 1 1 d . .
H28A H -0.072159 0.363181 0.327643 0.033 Uiso 1 1 calc R U
H28B H -0.055829 0.278824 0.371009 0.033 Uiso 1 1 calc R U
H28C H 0.015409 0.306987 0.325446 0.033 Uiso 1 1 calc R U
C29 C 0.15695(9) 0.26227(7) 0.56046(8) 0.0154(3) Uani 1 1 d . .
C30 C 0.20912(10) 0.29512(8) 0.64233(9) 0.0184(3) Uani 1 1 d . .
C31 C 0.22214(11) 0.25052(9) 0.71390(9) 0.0233(3) Uani 1 1 d . .
H31 H 0.256376 0.272591 0.768950 0.028 Uiso 1 1 calc R U
C32 C 0.18621(11) 0.17488(9) 0.70628(10) 0.0261(3) Uani 1 1 d . .
H32 H 0.198170 0.144572 0.755649 0.031 Uiso 1 1 calc R U
C33 C 0.13281(11) 0.14380(8) 0.62632(9) 0.0228(3) Uani 1 1 d . .
H33 H 0.107144 0.092142 0.621274 0.027 Uiso 1 1 calc R U
C34 C 0.11563(10) 0.18659(7) 0.55262(9) 0.0173(3) Uani 1 1 d . .
C35 C 0.25228(11) 0.37732(8) 0.65664(9) 0.0220(3) Uani 1 1 d . .
H35 H 0.229403 0.403539 0.599956 0.026 Uiso 1 1 calc R U
C36 C 0.36912(11) 0.37521(9) 0.69638(10) 0.0271(3) Uani 1 1 d . .
H36A H 0.395605 0.428629 0.706505 0.041 Uiso 1 1 calc R U
H36B H 0.392987 0.348804 0.657480 0.041 Uiso 1 1 calc R U
H36C H 0.393262 0.346867 0.750501 0.041 Uiso 1 1 calc R U
C37 C 0.21434(12) 0.42623(9) 0.71295(11) 0.0315(3) Uani 1 1 d . .
H37A H 0.240848 0.479479 0.717734 0.047 Uiso 1 1 calc R U
H37B H 0.238212 0.402739 0.769702 0.047 Uiso 1 1 calc R U
H37C H 0.139835 0.427581 0.687224 0.047 Uiso 1 1 calc R U
C38 C 0.04834(10) 0.15036(7) 0.46772(9) 0.0187(3) Uani 1 1 d . .
H38 H 0.050943 0.184338 0.421442 0.022 Uiso 1 1 calc R U
C39 C 0.08104(11) 0.06805(8) 0.45528(10) 0.0260(3) Uani 1 1 d . .
H39A H 0.036262 0.048884 0.398656 0.039 Uiso 1 1 calc R U
H39B H 0.076470 0.033285 0.498761 0.039 Uiso 1 1 calc R U
H39C H 0.151332 0.069282 0.460468 0.039 Uiso 1 1 calc R U
C40 C -0.06248(10) 0.14796(8) 0.45886(10) 0.0231(3) Uani 1 1 d . .
H40A H -0.106448 0.127209 0.402762 0.035 Uiso 1 1 calc R U
H40B H -0.084574 0.200808 0.464917 0.035 Uiso 1 1 calc R U
H40C H -0.066868 0.114342 0.503265 0.035 Uiso 1 1 calc R U
C41 C 0.36036(10) 0.15898(7) 0.54224(9) 0.0185(3) Uani 1 1 d . .
H41A H 0.292024 0.135909 0.526185 0.022 Uiso 1 1 calc R U
H41B H 0.399607 0.122762 0.522400 0.022 Uiso 1 1 calc R U
C42 C 0.41235(11) 0.16258(8) 0.63921(9) 0.0244(3) Uani 1 1 d . .
H42A H 0.423526 0.109519 0.662390 0.037 Uiso 1 1 calc R U
H42B H 0.369045 0.191179 0.660926 0.037 Uiso 1 1 calc R U
H42C H 0.477856 0.189363 0.656580 0.037 Uiso 1 1 calc R U

loop_
_atom_site_aniso_label
_atom_site_aniso_U_11
_atom_site_aniso_U_22
_atom_site_aniso_U_33
_atom_site_aniso_U_23
_atom_site_aniso_U_13
_atom_site_aniso_U_12
Cl1 0.01521(16) 0.02225(17) 0.0188(2) -0.00285(11) 0.00687(15) -0.00364(10)
Al1 0.01281(19) 0.01557(18) 0.0139(2) -0.00003(13) 0.00613(17) 0.00006(12)
N1 0.0143(5) 0.0147(5) 0.0143(6) -0.0014(4) 0.0059(5) -0.0004(4)
N2 0.0122(5) 0.0168(5) 0.0147(6) 0.0009(4) 0.0064(5) 0.0004(4)
C1 0.0142(5) 0.0130(5) 0.0158(7) 0.0016(4) 0.0054(5) 0.0016(4)
C2 0.0145(6) 0.0209(6) 0.0176(7) -0.0049(5) 0.0068(6) -0.0034(5)
C3 0.0173(6) 0.0259(7) 0.0181(8) -0.0062(5) 0.0071(6) -0.0046(5)
C4 0.0192(6) 0.0235(6) 0.0164(7) -0.0065(5) 0.0086(6) -0.0036(5)
C5 0.0262(7) 0.0215(6) 0.0272(8) -0.0034(5) 0.0127(7) -0.0075(5)
C6 0.0151(6) 0.0347(7) 0.0266(8) -0.0092(6) 0.0090(6) -0.0037(5)
C7 0.0272(7) 0.0325(7) 0.0185(8) -0.0053(5) 0.0119(7) -0.0072(6)
C8 0.0247(7) 0.0256(7) 0.0305(9) -0.0098(6) 0.0143(7) -0.0012(5)
C9 0.0132(6) 0.0184(6) 0.0160(7) -0.0018(4) 0.0081(6) -0.0009(4)
C10 0.0169(6) 0.0191(6) 0.0197(7) 0.0004(5) 0.0098(6) 0.0015(5)
C11 0.0141(6) 0.0292(7) 0.0224(8) 0.0028(5) 0.0062(6) 0.0023(5)
C12 0.0147(6) 0.0320(7) 0.0236(8) -0.0004(5) 0.0075(6) -0.0044(5)
C13 0.0194(6) 0.0209(6) 0.0221(8) -0.0014(5) 0.0113(6) -0.0049(5)
C14 0.0161(6) 0.0188(6) 0.0152(7) -0.0009(4) 0.0085(6) 0.0000(4)
C15 0.0184(6) 0.0205(6) 0.0311(9) 0.0064(5) 0.0109(6) 0.0038(5)
C16 0.0315(8) 0.0235(7) 0.0453(11) 0.0066(6) 0.0176(8) 0.0099(6)
C17 0.0224(7) 0.0319(7) 0.0308(9) 0.0123(6) 0.0104(7) 0.0053(6)
C18 0.0174(6) 0.0184(6) 0.0193(7) 0.0028(5) 0.0093(6) 0.0004(5)
C19 0.0246(7) 0.0238(6) 0.0232(8) 0.0062(5) 0.0131(6) 0.0025(5)
C20 0.0263(7) 0.0193(6) 0.0289(8) 0.0017(5) 0.0170(7) 0.0024(5)
C21 0.0152(6) 0.0152(6) 0.0147(7) -0.0008(4) 0.0077(6) -0.0014(4)
C22 0.0174(6) 0.0158(6) 0.0203(7) 0.0011(5) 0.0102(6) 0.0009(4)
C23 0.0200(6) 0.0173(6) 0.0277(8) 0.0028(5) 0.0135(6) 0.0032(5)
C24 0.0153(6) 0.0180(6) 0.0207(7) 0.0017(5) 0.0089(6) 0.0032(4)
C25 0.0232(7) 0.0221(6) 0.0200(8) 0.0043(5) 0.0107(6) 0.0017(5)
C26 0.0241(7) 0.0169(6) 0.0279(8) -0.0013(5) 0.0147(7) -0.0034(5)
C27 0.0182(6) 0.0258(7) 0.0270(8) -0.0007(5) 0.0132(6) 0.0024(5)
C28 0.0171(6) 0.0258(7) 0.0213(8) 0.0022(5) 0.0058(6) 0.0024(5)
C29 0.0136(6) 0.0190(6) 0.0167(7) 0.0012(4) 0.0093(6) 0.0003(4)
C30 0.0146(6) 0.0247(6) 0.0181(7) -0.0026(5) 0.0091(6) -0.0022(5)
C31 0.0186(6) 0.0363(8) 0.0157(8) -0.0002(5) 0.0077(6) -0.0023(5)
C32 0.0245(7) 0.0355(8) 0.0215(8) 0.0084(6) 0.0126(7) -0.0010(6)
C33 0.0230(7) 0.0244(7) 0.0250(8) 0.0048(5) 0.0138(7) -0.0030(5)
C34 0.0153(6) 0.0203(6) 0.0200(7) 0.0004(5) 0.0108(6) -0.0005(5)
C35 0.0231(7) 0.0254(7) 0.0187(8) -0.0064(5) 0.0097(6) -0.0057(5)
C36 0.0235(7) 0.0348(8) 0.0247(8) -0.0085(6) 0.0115(7) -0.0111(6)
C37 0.0310(8) 0.0352(8) 0.0288(9) -0.0115(6) 0.0128(8) -0.0021(6)
C38 0.0191(6) 0.0185(6) 0.0219(8) -0.0020(5) 0.0118(6) -0.0043(5)
C39 0.0265(7) 0.0208(6) 0.0372(9) -0.0063(6) 0.0198(7) -0.0056(5)
C40 0.0184(6) 0.0260(7) 0.0257(8) -0.0016(5) 0.0098(6) -0.0043(5)
C41 0.0164(6) 0.0189(6) 0.0205(8) 0.0031(5) 0.0078(6) 0.0006(5)
C42 0.0259(7) 0.0272(7) 0.0200(8) 0.0044(5) 0.0094(7) 0.0029(5)

loop_
_atom_type_symbol
_atom_type_description
_atom_type_scat_dispersion_real
_atom_type_scat_dispersion_imag
_atom_type_scat_source
C C 0.0024 0.0013 'International Tables Vol C Tables 4.2.6.8 and 6.1.1.4'
H H 0.0000 0.0000 'International Tables Vol C Tables 4.2.6.8 and 6.1.1.4'
N N 0.0049 0.0027 'International Tables Vol C Tables 4.2.6.8 and 6.1.1.4'
Al Al 0.0534 0.0417 'International Tables Vol C Tables 4.2.6.8 and 6.1.1.4'
Cl Cl 0.1261 0.1289 'International Tables Vol C Tables 4.2.6.8 and 6.1.1.4'

loop_
_geom_angle_atom_site_label_1
_geom_angle_atom_site_label_2
_geom_angle_atom_site_label_3
_geom_angle
C41 Al1 C21 118.45(5)
C41 Al1 C1 100.39(5)
C21 Al1 C1 115.19(5)
C41 Al1 Cl1 108.07(4)
C21 Al1 Cl1 109.37(4)
C1 Al1 Cl1 104.14(4)
C1 N1 C9 126.48(11)
C1 N1 C4 116.04(10)
C9 N1 C4 117.26(9)
C21 N2 C29 122.09(10)
C21 N2 C24 112.90(10)
C29 N2 C24 121.35(9)
N1 C1 C2 107.41(10)
N1 C1 Al1 132.60(9)
C2 C1 Al1 119.79(8)
C6 C2 C1 113.86(10)
C6 C2 C3 111.49(12)
C1 C2 C3 104.02(10)
C6 C2 C5 108.56(11)
C1 C2 C5 107.72(11)
C3 C2 C5 111.11(10)
C4 C3 C2 106.13(11)
C4 C3 H3A 110.5
C2 C3 H3A 110.5
C4 C3 H3B 110.5
C2 C3 H3B 110.5
H3A C3 H3B 108.7
C7 C4 C8 107.69(11)
C7 C4 C3 111.65(12)
C8 C4 C3 114.50(11)
C7 C4 N1 111.74(10)
C8 C4 N1 111.13(11)
C3 C4 N1 100.10(9)
C2 C5 H5A 109.5
C2 C5 H5B 109.5
H5A C5 H5B 109.5
C2 C5 H5C 109.5
H5A C5 H5C 109.5
H5B C5 H5C 109.5
C2 C6 H6A 109.5
C2 C6 H6B 109.5
H6A C6 H6B 109.5
C2 C6 H6C 109.5
H6A C6 H6C 109.5
H6B C6 H6C 109.5
C4 C7 H7A 109.5
C4 C7 H7B 109.5
H7A C7 H7B 109.5
C4 C7 H7C 109.5
H7A C7 H7C 109.5
H7B C7 H7C 109.5
C4 C8 H8A 109.5
C4 C8 H8B 109.5
H8A C8 H8B 109.5
C4 C8 H8C 109.5
H8A C8 H8C 109.5
H8B C8 H8C 109.5
C14 C9 C10 121.69(11)
C14 C9 N1 119.48(11)
C10 C9 N1 118.76(11)
C11 C10 C9 117.46(12)
C11 C10 C15 116.81(12)
C9 C10 C15 125.59(11)
C12 C11 C10 121.81(13)
C12 C11 H11 119.1
C10 C11 H11 119.1
C11 C12 C13 119.67(12)
C11 C12 H12 120.2
C13 C12 H12 120.2
C12 C13 C14 121.56(12)
C12 C13 H13 119.2
C14 C13 H13 119.2
C13 C14 C9 117.76(12)
C13 C14 C18 117.04(11)
C9 C14 C18 124.99(11)
C10 C15 C17 110.39(12)
C10 C15 C16 112.57(11)
C17 C15 C16 108.92(12)
C10 C15 H15 108.3
C17 C15 H15 108.3
C16 C15 H15 108.3
C15 C16 H16A 109.5
C15 C16 H16B 109.5
H16A C16 H16B 109.5
C15 C16 H16C 109.5
H16A C16 H16C 109.5
H16B C16 H16C 109.5
C15 C17 H17A 109.5
C15 C17 H17B 109.5
H17A C17 H17B 109.5
C15 C17 H17C 109.5
H17A C17 H17C 109.5
H17B C17 H17C 109.5
C14 C18 C20 108.97(11)
C14 C18 C19 113.19(10)
C20 C18 C19 108.70(10)
C14 C18 H18 108.6
C20 C18 H18 108.6
C19 C18 H18 108.6
C18 C19 H19A 109.5
C18 C19 H19B 109.5
H19A C19 H19B 109.5
C18 C19 H19C 109.5
H19A C19 H19C 109.5
H19B C19 H19C 109.5
C18 C20 H20A 109.5
C18 C20 H20B 109.5
H20A C20 H20B 109.5
C18 C20 H20C 109.5
H20A C20 H20C 109.5
H20B C20 H20C 109.5
N2 C21 C22 107.36(10)
N2 C21 Al1 126.01(8)
C22 C21 Al1 126.29(8)
C21 C22 C26 111.64(11)
C21 C22 C25 112.27(10)
C26 C22 C25 108.23(10)
C21 C22 C23 104.43(9)
C26 C22 C23 108.75(10)
C25 C22 C23 111.46(11)
C24 C23 C22 107.00(10)
C24 C23 H23A 110.3
C22 C23 H23A 110.3
C24 C23 H23B 110.3
C22 C23 H23B 110.3
H23A C23 H23B 108.6
N2 C24 C28 111.50(10)
N2 C24 C27 112.67(11)
C28 C24 C27 108.97(11)
N2 C24 C23 101.79(9)
C28 C24 C23 110.57(11)
C27 C24 C23 111.20(10)
C22 C25 H25A 109.5
C22 C25 H25B 109.5
H25A C25 H25B 109.5
C22 C25 H25C 109.5
H25A C25 H25C 109.5
H25B C25 H25C 109.5
C22 C26 H26A 109.5
C22 C26 H26B 109.5
H26A C26 H26B 109.5
C22 C26 H26C 109.5
H26A C26 H26C 109.5
H26B C26 H26C 109.5
C24 C27 H27A 109.5
C24 C27 H27B 109.5
H27A C27 H27B 109.5
C24 C27 H27C 109.5
H27A C27 H27C 109.5
H27B C27 H27C 109.5
C24 C28 H28A 109.5
C24 C28 H28B 109.5
H28A C28 H28B 109.5
C24 C28 H28C 109.5
H28A C28 H28C 109.5
H28B C28 H28C 109.5
C34 C29 C30 119.52(12)
C34 C29 N2 120.37(12)
C30 C29 N2 120.09(11)
C31 C30 C29 119.09(12)
C31 C30 C35 117.81(12)
C29 C30 C35 123.10(12)
C32 C31 C30 121.33(14)
C32 C31 H31 119.3
C30 C31 H31 119.3
C33 C32 C31 119.42(13)
C33 C32 H32 120.3
C31 C32 H32 120.3
C32 C33 C34 121.50(13)
C32 C33 H33 119.3
C34 C33 H33 119.3
C33 C34 C29 119.01(13)
C33 C34 C38 117.76(11)
C29 C34 C38 123.15(12)
C30 C35 C36 110.59(11)
C30 C35 C37 112.31(11)
C36 C35 C37 109.79(12)
C30 C35 H35 108.0
C36 C35 H35 108.0
C37 C35 H35 108.0
C35 C36 H36A 109.5
C35 C36 H36B 109.5
H36A C36 H36B 109.5
C35 C36 H36C 109.5
H36A C36 H36C 109.5
H36B C36 H36C 109.5
C35 C37 H37A 109.5
C35 C37 H37B 109.5
H37A C37 H37B 109.5
C35 C37 H37C 109.5
H37A C37 H37C 109.5
H37B C37 H37C 109.5
C34 C38 C39 113.59(12)
C34 C38 C40 109.53(10)
C39 C38 C40 109.11(10)
C34 C38 H38 108.2
C39 C38 H38 108.2
C40 C38 H38 108.2
C38 C39 H39A 109.5
C38 C39 H39B 109.5
H39A C39 H39B 109.5
C38 C39 H39C 109.5
H39A C39 H39C 109.5
H39B C39 H39C 109.5
C38 C40 H40A 109.5
C38 C40 H40B 109.5
H40A C40 H40B 109.5
C38 C40 H40C 109.5
H40A C40 H40C 109.5
H40B C40 H40C 109.5
C42 C41 Al1 117.28(9)
C42 C41 H41A 108.0
Al1 C41 H41A 108.0
C42 C41 H41B 108.0
Al1 C41 H41B 108.0
H41A C41 H41B 107.2
C41 C42 H42A 109.5
C41 C42 H42B 109.5
H42A C42 H42B 109.5
C41 C42 H42C 109.5
H42A C42 H42C 109.5
H42B C42 H42C 109.5

loop_
_geom_bond_atom_site_label_1
_geom_bond_atom_site_label_2
_geom_bond_distance
Cl1 Al1 2.1967(5)
Al1 C41 1.9852(13)
Al1 C21 1.9913(13)
Al1 C1 2.1507(13)
N1 C1 1.3095(15)
N1 C9 1.4676(16)
N1 C4 1.5444(16)
N2 C21 1.4138(15)
N2 C29 1.4405(16)
N2 C24 1.4996(16)
C1 C2 1.5381(17)
C2 C6 1.5261(17)
C2 C3 1.5388(18)
C2 C5 1.5447(18)
C3 C4 1.5278(18)
C3 H3A 0.9900
C3 H3B 0.9900
C4 C7 1.5218(19)
C4 C8 1.5257(18)
C5 H5A 0.9800
C5 H5B 0.9800
C5 H5C 0.9800
C6 H6A 0.9800
C6 H6B 0.9800
C6 H6C 0.9800
C7 H7A 0.9800
C7 H7B 0.9800
C7 H7C 0.9800
C8 H8A 0.9800
C8 H8B 0.9800
C8 H8C 0.9800
C9 C14 1.4075(17)
C9 C10 1.4084(18)
C10 C11 1.3959(19)
C10 C15 1.5228(17)
C11 C12 1.378(2)
C11 H11 0.9500
C12 C13 1.380(2)
C12 H12 0.9500
C13 C14 1.3940(18)
C13 H13 0.9500
C14 C18 1.5247(17)
C15 C17 1.535(2)
C15 C16 1.5419(19)
C15 H15 1.0000
C16 H16A 0.9800
C16 H16B 0.9800
C16 H16C 0.9800
C17 H17A 0.9800
C17 H17B 0.9800
C17 H17C 0.9800
C18 C20 1.5375(18)
C18 C19 1.5378(17)
C18 H18 1.0000
C19 H19A 0.9800
C19 H19B 0.9800
C19 H19C 0.9800
C20 H20A 0.9800
C20 H20B 0.9800
C20 H20C 0.9800
C21 C22 1.5395(16)
C22 C26 1.5404(18)
C22 C25 1.5407(18)
C22 C23 1.5483(16)
C23 C24 1.5343(17)
C23 H23A 0.9900
C23 H23B 0.9900
C24 C28 1.526(2)
C24 C27 1.5308(17)
C25 H25A 0.9800
C25 H25B 0.9800
C25 H25C 0.9800
C26 H26A 0.9800
C26 H26B 0.9800
C26 H26C 0.9800
C27 H27A 0.9800
C27 H27B 0.9800
C27 H27C 0.9800
C28 H28A 0.9800
C28 H28B 0.9800
C28 H28C 0.9800
C29 C34 1.4109(17)
C29 C30 1.4151(19)
C30 C31 1.3962(19)
C30 C35 1.5194(18)
C31 C32 1.383(2)
C31 H31 0.9500
C32 C33 1.380(2)
C32 H32 0.9500
C33 C34 1.3975(19)
C33 H33 0.9500
C34 C38 1.5178(19)
C35 C36 1.537(2)
C35 C37 1.5415(18)
C35 H35 1.0000
C36 H36A 0.9800
C36 H36B 0.9800
C36 H36C 0.9800
C37 H37A 0.9800
C37 H37B 0.9800
C37 H37C 0.9800
C38 C39 1.5304(18)
C38 C40 1.5413(17)
C38 H38 1.0000
C39 H39A 0.9800
C39 H39B 0.9800
C39 H39C 0.9800
C40 H40A 0.9800
C40 H40B 0.9800
C40 H40C 0.9800
C41 C42 1.526(2)
C41 H41A 0.9900
C41 H41B 0.9900
C42 H42A 0.9800
C42 H42B 0.9800
C42 H42C 0.9800
